data_7208887
loop_
_publ_author_name
'Macksasitorn, Sarist'
'Hu, Yang'
'Stork, Jay R.'

_publ_section_title
;
 Homoconjugated 4-aminopyridine salts: influence of anions on network
 topology
;
_journal_issue 9
_journal_name_full CrystEngComm
_journal_page_first 1698
_journal_paper_doi 10.1039/c2ce26107c
_journal_volume 15
_journal_year 2013
_chemical_formula_moiety 'C10 H13 N4, F6 P'
_chemical_formula_sum 'C10 H13 F6 N4 P'
_chemical_formula_weight 334.21
_chemical_name_common '4-aminopyridinium hemihexafluorphosphate'
_chemical_name_systematic
;
?
;
_space_group_IT_number 141
_symmetry_cell_setting tetragonal
_symmetry_space_group_name_Hall '-I 4bd 2'
_symmetry_space_group_name_H-M 'I 41/a m d :2'
_atom_sites_solution_hydrogens geom
_atom_sites_solution_primary direct
_atom_sites_solution_secondary difmap
_audit_creation_method SHELXL-97
_cell_angle_alpha 90.00
_cell_angle_beta 90.00
_cell_angle_gamma 90.00
_cell_formula_units_Z 4
_cell_length_a 6.6040(10)
_cell_length_b 6.6040(10)
_cell_length_c 31.614(10)
_cell_measurement_reflns_used 817
_cell_measurement_temperature 100(2)
_cell_measurement_theta_max 30.7
_cell_measurement_theta_min 3.64
_cell_volume 1378.8(5)
_computing_cell_refinement 'SAINT (Bruker, 2009)'
_computing_data_collection 'Apex2 (Bruker, 2009)'
_computing_data_reduction 'SAINT (Bruker, 2009)'
_computing_publication_material 'SHELXL97 (Sheldrick, 2008)'
_computing_structure_refinement 'SHELXL97 (Sheldrick, 2008)'
_computing_structure_solution SIR2004
_diffrn_ambient_temperature 100(2)
_diffrn_detector_area_resol_mean 8.3
_diffrn_measured_fraction_theta_full 0.997
_diffrn_measured_fraction_theta_max 0.982
_diffrn_measurement_device_type 'Bruker SMART Apex'
_diffrn_measurement_method \w
_diffrn_radiation_monochromator graphite
_diffrn_radiation_source 'fine-focus sealed tube'
_diffrn_radiation_type MoK\a
_diffrn_radiation_wavelength 0.71073
_diffrn_reflns_av_R_equivalents 0.0234
_diffrn_reflns_av_sigmaI/netI 0.0165
_diffrn_reflns_limit_h_max 6
_diffrn_reflns_limit_h_min -6
_diffrn_reflns_limit_k_max 9
_diffrn_reflns_limit_k_min -9
_diffrn_reflns_limit_l_max 43
_diffrn_reflns_limit_l_min -43
_diffrn_reflns_number 2833
_diffrn_reflns_theta_full 25.00
_diffrn_reflns_theta_max 30.46
_diffrn_reflns_theta_min 2.58
_exptl_absorpt_coefficient_mu 0.267
_exptl_absorpt_correction_T_max 0.9610
_exptl_absorpt_correction_T_min 0.9242
_exptl_absorpt_correction_type multi-scan
_exptl_absorpt_process_details 'SADABS (Sheldrick, 2008)'
_exptl_crystal_colour colorless
_exptl_crystal_density_diffrn 1.610
_exptl_crystal_density_method 'not measured'
_exptl_crystal_description block
_exptl_crystal_F_000 680
_exptl_crystal_size_max 0.30
_exptl_crystal_size_mid 0.20
_exptl_crystal_size_min 0.15
_refine_diff_density_max 0.329
_refine_diff_density_min -0.306
_refine_diff_density_rms 0.052
_refine_ls_extinction_method none
_refine_ls_goodness_of_fit_ref 1.060
_refine_ls_hydrogen_treatment mixed
_refine_ls_matrix_type full
_refine_ls_number_parameters 39
_refine_ls_number_reflns 603
_refine_ls_number_restraints 0
_refine_ls_restrained_S_all 1.060
_refine_ls_R_factor_all 0.0413
_refine_ls_R_factor_gt 0.0347
_refine_ls_shift/su_max 0.001
_refine_ls_shift/su_mean 0.000
_refine_ls_structure_factor_coef Fsqd
_refine_ls_weighting_details 'calc w=1/[\s^2^(Fo^2^)+(0.0440P)^2^+1.4228P] where P=(Fo^2^+2Fc^2^)/3'
_refine_ls_weighting_scheme calc
_refine_ls_wR_factor_gt 0.0902
_refine_ls_wR_factor_ref 0.0967
_reflns_number_gt 517
_reflns_number_total 603
_reflns_threshold_expression >2/s(I)
_cod_data_source_file c2ce26107c.txt
_cod_data_source_block '[(4-AP)2H]PF6'
_cod_original_sg_symbol_H-M 'I 41/a m d'
_cod_database_code 7208887

loop_
_symmetry_equiv_pos_as_xyz
'x, y, z'
'-x, -y+1/2, z'
'x, -y, -z'
'-x, y+1/2, -z'
'-y+1/4, -x+1/4, -z+3/4'
'y+1/4, x+3/4, -z+1/4'
'y+1/4, -x+1/4, z+3/4'
'-y+1/4, x+3/4, z+1/4'
'x+1/2, y+1/2, z+1/2'
'-x+1/2, -y+1, z+1/2'
'x+1/2, -y+1/2, -z+1/2'
'-x+1/2, y+1, -z+1/2'
'-y+3/4, -x+3/4, -z+5/4'
'y+3/4, x+5/4, -z+3/4'
'y+3/4, -x+3/4, z+5/4'
'-y+3/4, x+5/4, z+3/4'
'-x, -y, -z'
'x, y-1/2, -z'
'-x, y, z'
'x, -y-1/2, z'
'y-1/4, x-1/4, z-3/4'
'-y-1/4, -x-3/4, z-1/4'
'-y-1/4, x-1/4, -z-3/4'
'y-1/4, -x-3/4, -z-1/4'
'-x+1/2, -y+1/2, -z+1/2'
'x+1/2, y, -z+1/2'
'-x+1/2, y+1/2, z+1/2'
'x+1/2, -y, z+1/2'
'y+1/4, x+1/4, z-1/4'
'-y+1/4, -x-1/4, z+1/4'
'-y+1/4, x+1/4, -z-1/4'
'y+1/4, -x-1/4, -z+1/4'

loop_
_atom_site_label
_atom_site_type_symbol
_atom_site_fract_x
_atom_site_fract_y
_atom_site_fract_z
_atom_site_U_iso_or_equiv
_atom_site_adp_type
_atom_site_occupancy
_atom_site_symmetry_multiplicity
_atom_site_calc_flag
_atom_site_refinement_flags
_atom_site_disorder_assembly
_atom_site_disorder_group
C1 C 0.6743(3) 0.2500 0.56170(6) 0.0298(4) Uani 1 2 d S . .
H1 H 0.7981 0.2500 0.5770 0.036 Uiso 1 2 calc SR . .
C2 C 0.6811(3) 0.2500 0.51838(5) 0.0270(4) Uani 1 2 d S . .
H2 H 0.8076 0.2500 0.5041 0.032 Uiso 1 2 calc SR . .
C3 C 0.5000 0.2500 0.49541(8) 0.0231(5) Uani 1 4 d S . .
N1 N 0.5000 0.2500 0.45267(7) 0.0318(5) Uani 1 4 d S . .
H1A H 0.382(4) 0.2500 0.4400(8) 0.038 Uiso 1 2 d S . .
N2 N 0.5000 0.2500 0.58326(7) 0.0304(5) Uani 1 4 d S . .
H2A H 0.5000 0.2500 0.6111 0.037 Uiso 0.50 4 calc SPR A -1
P1 P 0.0000 0.2500 0.3750 0.0189(2) Uani 1 8 d S . .
F1 F 0.24069(19) 0.2500 0.37513(4) 0.0495(4) Uani 1 2 d S . .
F2 F 0.0000 0.2500 0.32426(5) 0.0307(4) Uani 1 4 d S . .

loop_
_atom_site_aniso_label
_atom_site_aniso_U_11
_atom_site_aniso_U_22
_atom_site_aniso_U_33
_atom_site_aniso_U_23
_atom_site_aniso_U_13
_atom_site_aniso_U_12
C1 0.0257(9) 0.0385(10) 0.0251(9) 0.000 -0.0066(7) 0.000
C2 0.0189(7) 0.0377(9) 0.0244(8) 0.000 0.0029(6) 0.000
C3 0.0238(11) 0.0286(12) 0.0169(10) 0.000 0.000 0.000
N1 0.0390(13) 0.0402(13) 0.0163(10) 0.000 0.000 0.000
N2 0.0376(13) 0.0379(12) 0.0158(9) 0.000 0.000 0.000
P1 0.0216(3) 0.0216(3) 0.0135(4) 0.000 0.000 0.000
F1 0.0215(6) 0.0962(12) 0.0309(7) 0.000 0.0035(5) 0.000
F2 0.0457(10) 0.0328(8) 0.0137(7) 0.000 0.000 0.000

loop_
_atom_type_symbol
_atom_type_description
_atom_type_scat_dispersion_real
_atom_type_scat_dispersion_imag
_atom_type_scat_source
C C 0.0033 0.0016 'International Tables Vol C Tables 4.2.6.8 and 6.1.1.4'
H H 0.0000 0.0000 'International Tables Vol C Tables 4.2.6.8 and 6.1.1.4'
N N 0.0061 0.0033 'International Tables Vol C Tables 4.2.6.8 and 6.1.1.4'
F F 0.0171 0.0103 'International Tables Vol C Tables 4.2.6.8 and 6.1.1.4'
P P 0.1023 0.0942 'International Tables Vol C Tables 4.2.6.8 and 6.1.1.4'

loop_
_geom_angle_atom_site_label_1
_geom_angle_atom_site_label_2
_geom_angle_atom_site_label_3
_geom_angle
_geom_angle_site_symmetry_1
_geom_angle_site_symmetry_3
N2 C1 C2 122.49(18) . .
N2 C1 H1 118.8 . .
C2 C1 H1 118.8 . .
C1 C2 C3 119.41(17) . .
C1 C2 H2 120.3 . .
C3 C2 H2 120.3 . .
N1 C3 C2 121.26(11) . 2_655
N1 C3 C2 121.27(11) . .
C2 C3 C2 117.5(2) 2_655 .
C3 N1 H1A 117.1(16) . .
C1 N2 C1 118.7(2) . 2_655
C1 N2 H2A 120.6 . .
C1 N2 H2A 120.6 2_655 .
F1 P1 F1 179.71(9) . 2
F1 P1 F1 90.000(1) . 14_445
F1 P1 F1 90.0 2 14_445
F1 P1 F1 90.0 . 5
F1 P1 F1 90.000(1) 2 5
F1 P1 F1 179.71(9) 14_445 5
F1 P1 F2 89.86(4) . 5
F1 P1 F2 89.86(4) 2 5
F1 P1 F2 90.15(4) 14_445 5
F1 P1 F2 90.15(4) 5 5
F1 P1 F2 90.14(4) . .
F1 P1 F2 90.14(4) 2 .
F1 P1 F2 89.85(4) 14_445 .
F1 P1 F2 89.85(4) 5 .
F2 P1 F2 180.0 5 .

loop_
_geom_bond_atom_site_label_1
_geom_bond_atom_site_label_2
_geom_bond_distance
_geom_bond_site_symmetry_2
C1 N2 1.338(2) .
C1 C2 1.370(2) .
C1 H1 0.9500 .
C2 C3 1.399(2) .
C2 H2 0.9500 .
C3 N1 1.351(3) .
C3 C2 1.399(2) 2_655
N1 H1A 0.88(2) .
N2 C1 1.338(2) 2_655
N2 H2A 0.8800 .
P1 F1 1.5895(13) .
P1 F1 1.5895(13) 2
P1 F1 1.5895(13) 14_445
P1 F1 1.5895(13) 5
P1 F2 1.6038(15) 5
P1 F2 1.6040(15) .

loop_
_geom_hbond_atom_site_label_D
_geom_hbond_atom_site_label_H
_geom_hbond_atom_site_label_A
_geom_hbond_distance_DH
_geom_hbond_distance_HA
_geom_hbond_distance_DA
_geom_hbond_angle_DHA
_geom_hbond_site_symmetry_A
N1 H1A F1 0.88(2) 2.25(2) 2.990(2) 142(2) .
N2 H2A N2 0.88 1.76 2.639(4) 180.0 13

loop_
_geom_torsion_atom_site_label_1
_geom_torsion_atom_site_label_2
_geom_torsion_atom_site_label_3
_geom_torsion_atom_site_label_4
_geom_torsion
_geom_torsion_site_symmetry_4
N2 C1 C2 C3 0.000(1) .
C1 C2 C3 N1 180.0 .
C1 C2 C3 C2 0.0 2_655
C2 C1 N2 C1 0.0 2_655
